data_4324890
loop_
_publ_author_name
'Marijana Markovi\'c'
'Nenad Juda\<s'
'Jasmina Sabolovi\'c'

_publ_section_title
;
 Combined Experimental and Computational Study of cis-trans Isomerism in
 Bis(l-valinato)copper(II)
;
_journal_name_full 'Inorganic Chemistry'
_journal_page_first 3632
_journal_page_last 3644
_journal_paper_doi 10.1021/ic102585f
_journal_volume 50
_journal_year 2011
_chemical_absolute_configuration ad
_chemical_formula_moiety 'C10 H20 Cu1 N2 O4'
_chemical_formula_sum 'C10 H20 Cu N2 O4'
_chemical_formula_weight 295.8
_chemical_name_common 'trans copper(II) valinate'
_chemical_name_systematic
;
trans bis(valinato)copper(II)
;
_space_group_IT_number 1
_symmetry_cell_setting triclinic
_symmetry_space_group_name_Hall 'P 1'
_symmetry_space_group_name_H-M 'P 1'
_atom_sites_solution_hydrogens geom
_atom_sites_solution_primary direct
_atom_sites_solution_secondary difmap
_audit_creation_method SHELXL-97
_cell_angle_alpha 79.356(5)
_cell_angle_beta 89.844(6)
_cell_angle_gamma 79.420(6)
_cell_formula_units_Z 1
_cell_length_a 4.9048(4)
_cell_length_b 5.2422(3)
_cell_length_c 12.2131(8)
_cell_measurement_reflns_used 342
_cell_measurement_temperature 295(1)
_cell_measurement_theta_max 28
_cell_measurement_theta_min 4
_cell_volume 303.21(4)
_computing_cell_refinement 'CrysAlis RED (Oxford Diffraction, 2003)'
_computing_data_collection 'CrysAlis CCD (Oxford Diffraction, 2003)'
_computing_data_reduction 'CrysAlis RED'
_computing_molecular_graphics
;
ORTEP-3 for Windows (Farrugia, 1997)
;
_computing_publication_material 'WinGX (Farrugia, 1999)'
_computing_structure_refinement 'SHELXL97 (Sheldrick, 1997)'
_computing_structure_solution 'SHELXS97 (Sheldrick, 1997)'
_diffrn_ambient_temperature 295(1)
_diffrn_measured_fraction_theta_full 0.998
_diffrn_measured_fraction_theta_max 0.998
_diffrn_measurement_device_type
;
Oxford Diffraction Xcalibur CCD diffractometer
;
_diffrn_measurement_method '\w scans'
_diffrn_radiation_monochromator graphite
_diffrn_radiation_source 'fine-focus sealed tube'
_diffrn_radiation_type 'Mo K\a'
_diffrn_radiation_wavelength 0.71073
_diffrn_reflns_av_R_equivalents 0.0252
_diffrn_reflns_av_sigmaI/netI 0.0138
_diffrn_reflns_limit_h_max 6
_diffrn_reflns_limit_h_min -6
_diffrn_reflns_limit_k_max 6
_diffrn_reflns_limit_k_min -6
_diffrn_reflns_limit_l_max 16
_diffrn_reflns_limit_l_min -16
_diffrn_reflns_number 7471
_diffrn_reflns_theta_full 27.99
_diffrn_reflns_theta_max 27.99
_diffrn_reflns_theta_min 4.03
_diffrn_standards_number 0
_exptl_absorpt_coefficient_mu 1.806
_exptl_absorpt_correction_T_max 0.94
_exptl_absorpt_correction_T_min 0.53
_exptl_absorpt_correction_type analytical
_exptl_absorpt_process_details
;
N.W. Alcock (1970). Cryst. Computing, p271
;
_exptl_crystal_colour blue
_exptl_crystal_density_diffrn 1.620
_exptl_crystal_description prismatic
_exptl_crystal_F_000 155
_exptl_crystal_size_max 0.61
_exptl_crystal_size_mid 0.56
_exptl_crystal_size_min 0.23
_refine_diff_density_max 0.240
_refine_diff_density_min -0.379
_refine_diff_density_rms 0.062
_refine_ls_abs_structure_details 'Flack H D (1983), 1123 Friedel pairs'
_refine_ls_abs_structure_Flack 0.032(9)
_refine_ls_extinction_method none
_refine_ls_goodness_of_fit_ref 1.049
_refine_ls_hydrogen_treatment mixed
_refine_ls_matrix_type full
_refine_ls_number_parameters 174
_refine_ls_number_reflns 2770
_refine_ls_number_restraints 7
_refine_ls_restrained_S_all 1.049
_refine_ls_R_factor_all 0.0181
_refine_ls_R_factor_gt 0.0181
_refine_ls_shift/su_max 0.006
_refine_ls_shift/su_mean 0.000
_refine_ls_structure_factor_coef Fsqd
_refine_ls_weighting_details 'calc w=1/[\s^2^(Fo^2^)+(0.0316P)^2^+0.1210P] where P=(Fo^2^+2Fc^2^)/3'
_refine_ls_weighting_scheme calc
_refine_ls_wR_factor_gt 0.0513
_refine_ls_wR_factor_ref 0.0513
_reflns_number_gt 2766
_reflns_number_total 2770
_reflns_threshold_expression >2sigma(I)
_cod_data_source_file ic102585f_si_002_1.cif
_cod_data_source_block marijana_trans
_cod_original_sg_symbol_Hall p_1
_cod_original_sg_symbol_H-M P_1
_cod_original_formula_sum 'C10 H20 Cu1 N2 O4'
_cod_database_code 4324890

loop_
_symmetry_equiv_pos_as_xyz
'x, y, z'

loop_
_atom_site_label
_atom_site_type_symbol
_atom_site_fract_x
_atom_site_fract_y
_atom_site_fract_z
_atom_site_U_iso_or_equiv
_atom_site_adp_type
_atom_site_occupancy
_atom_site_symmetry_multiplicity
_atom_site_calc_flag
_atom_site_refinement_flags
Cu1 Cu 0.03545(3) 0.23355(3) 0.39275(2) 0.01899(6) Uani 1 1 d .
O21 O 0.3695(5) 0.0341(5) 0.3417(2) 0.0228(4) Uani 1 1 d .
N21 N 0.1401(5) 0.5358(5) 0.2847(2) 0.0190(4) Uani 1 1 d D
O11 O -0.3022(4) 0.4324(5) 0.43973(19) 0.0216(4) Uani 1 1 d .
N11 N -0.0888(5) -0.0738(5) 0.4862(2) 0.0181(4) Uani 1 1 d D
O22 O 0.7226(5) 0.0903(5) 0.2327(2) 0.0321(5) Uani 1 1 d .
C21 C 0.4820(6) 0.1607(6) 0.2598(2) 0.0200(5) Uani 1 1 d .
C22 C 0.2888(4) 0.4126(4) 0.19563(19) 0.0183(4) Uani 1 1 d .
H22 H 0.1496 0.3518 0.1546 0.022 Uiso 1 1 calc R
C23 C 0.4239(4) 0.5961(4) 0.11064(16) 0.0240(3) Uani 1 1 d .
H23 H 0.5734 0.6518 0.1480 0.029 Uiso 1 1 calc R
C24 C 0.2096(6) 0.8410(4) 0.0604(2) 0.0360(5) Uani 1 1 d .
H24C H 0.0560 0.7874 0.0282 0.054 Uiso 1 1 calc R
H24B H 0.2937 0.9512 0.0037 0.054 Uiso 1 1 calc R
H24A H 0.1448 0.9379 0.1178 0.054 Uiso 1 1 calc R
C25 C 0.5453(6) 0.4606(5) 0.01586(19) 0.0376(5) Uani 1 1 d .
H25A H 0.6654 0.2968 0.0465 0.056 Uiso 1 1 calc R
H25B H 0.6493 0.5735 -0.0310 0.056 Uiso 1 1 calc R
H25C H 0.3974 0.4267 -0.0274 0.056 Uiso 1 1 calc R
O12 O -0.6723(5) 0.3840(5) 0.5397(2) 0.0295(5) Uani 1 1 d .
C11 C -0.4356(6) 0.3005(6) 0.5136(2) 0.0191(5) Uani 1 1 d .
C12 C -0.2852(5) 0.0239(5) 0.56816(19) 0.0195(4) Uani 1 1 d .
H12 H -0.4214 -0.0924 0.5838 0.023 Uiso 1 1 calc R
C13 C -0.1345(4) 0.0289(4) 0.67832(15) 0.0243(4) Uani 1 1 d .
H13 H 0.0021 0.1445 0.6616 0.029 Uiso 1 1 calc R
C14 C 0.0183(7) -0.2451(5) 0.7322(2) 0.0476(7) Uani 1 1 d .
H14A H 0.1106 -0.2352 0.8001 0.071 Uiso 1 1 calc R
H14B H 0.1529 -0.3110 0.6821 0.071 Uiso 1 1 calc R
H14C H -0.1121 -0.3619 0.7484 0.071 Uiso 1 1 calc R
C15 C -0.3359(6) 0.1382(6) 0.7609(2) 0.0440(6) Uani 1 1 d .
H15C H -0.4721 0.0278 0.7782 0.066 Uiso 1 1 calc R
H15B H -0.4267 0.3143 0.7287 0.066 Uiso 1 1 calc R
H15A H -0.2358 0.1413 0.8279 0.066 Uiso 1 1 calc R
H3 H 0.010(5) 0.687(4) 0.257(3) 0.025(8) Uiso 1 1 d D
H4 H 0.255(5) 0.627(5) 0.318(2) 0.021(6) Uiso 1 1 d D
H1 H -0.216(6) -0.109(7) 0.436(2) 0.042(9) Uiso 1 1 d D
H2 H 0.074(6) -0.194(8) 0.514(4) 0.064(16) Uiso 1 1 d D

loop_
_atom_site_aniso_label
_atom_site_aniso_U_11
_atom_site_aniso_U_22
_atom_site_aniso_U_33
_atom_site_aniso_U_23
_atom_site_aniso_U_13
_atom_site_aniso_U_12
Cu1 0.01643(9) 0.01658(9) 0.02174(9) -0.00068(6) 0.00493(6) -0.00034(5)
O21 0.0217(10) 0.0184(10) 0.0247(10) -0.0004(8) 0.0036(8) 0.0017(9)
N21 0.0194(10) 0.0176(9) 0.0195(9) -0.0029(7) 0.0019(7) -0.0026(7)
O11 0.0184(10) 0.0162(10) 0.0277(10) -0.0003(8) 0.0044(8) -0.0004(8)
N11 0.0172(10) 0.0159(9) 0.0198(9) -0.0038(7) 0.0016(7) 0.0013(7)
O22 0.0219(10) 0.0386(12) 0.0292(10) -0.0010(8) 0.0075(8) 0.0056(8)
C21 0.0178(11) 0.0229(11) 0.0196(11) -0.0073(9) 0.0010(8) -0.0017(9)
C22 0.0170(9) 0.0178(9) 0.0195(10) -0.0038(7) 0.0026(7) -0.0017(7)
C23 0.0270(9) 0.0234(8) 0.0223(8) -0.0032(7) 0.0039(7) -0.0075(7)
C24 0.0522(14) 0.0220(9) 0.0297(10) 0.0013(8) 0.0088(9) -0.0025(9)
C25 0.0483(13) 0.0362(12) 0.0244(10) -0.0031(9) 0.0141(9) -0.0004(10)
O12 0.0201(9) 0.0314(11) 0.0334(11) -0.0044(8) 0.0079(7) 0.0029(8)
C11 0.0189(11) 0.0171(10) 0.0206(11) -0.0039(8) -0.0002(8) -0.0013(8)
C12 0.0177(10) 0.0203(9) 0.0190(10) -0.0014(7) 0.0018(7) -0.0024(7)
C13 0.0278(9) 0.0267(9) 0.0175(8) -0.0018(7) 0.0000(7) -0.0043(7)
C14 0.0647(18) 0.0383(13) 0.0287(11) 0.0006(9) -0.0091(11) 0.0125(12)
C15 0.0484(14) 0.0527(15) 0.0284(11) -0.0159(11) 0.0027(10) 0.0057(12)

loop_
_atom_type_symbol
_atom_type_description
_atom_type_scat_dispersion_real
_atom_type_scat_dispersion_imag
_atom_type_scat_source
C C 0.0033 0.0016 'International Tables Vol C Tables 4.2.6.8 and 6.1.1.4'
H H 0.0000 0.0000 'International Tables Vol C Tables 4.2.6.8 and 6.1.1.4'
O O 0.0106 0.0060 'International Tables Vol C Tables 4.2.6.8 and 6.1.1.4'
Cu Cu 0.3201 1.2651 'International Tables Vol C Tables 4.2.6.8 and 6.1.1.4'
N N 0.0061 0.0033 'International Tables Vol C Tables 4.2.6.8 and 6.1.1.4'

loop_
_geom_angle_atom_site_label_1
_geom_angle_atom_site_label_2
_geom_angle_atom_site_label_3
_geom_angle
O11 Cu1 O21 178.44(13)
O11 Cu1 N11 84.02(10)
O21 Cu1 N11 96.27(10)
O11 Cu1 N21 96.17(10)
O21 Cu1 N21 83.38(11)
N11 Cu1 N21 174.00(11)
C21 O21 Cu1 114.7(2)
C22 N21 Cu1 104.97(17)
C22 N21 H3 113(2)
Cu1 N21 H3 122(2)
C22 N21 H4 110.1(17)
Cu1 N21 H4 112.7(18)
H3 N21 H4 94(3)
C11 O11 Cu1 115.2(2)
C12 N11 Cu1 108.58(16)
C12 N11 H1 99(2)
Cu1 N11 H1 100(2)
C12 N11 H2 118(3)
Cu1 N11 H2 106(3)
H1 N11 H2 124(4)
O22 C21 O21 123.4(3)
O22 C21 C22 122.3(3)
O21 C21 C22 114.3(3)
N21 C22 C23 115.37(19)
N21 C22 C21 104.3(2)
C23 C22 C21 116.6(2)
N21 C22 H22 106.6
C23 C22 H22 106.6
C21 C22 H22 106.6
C22 C23 C25 111.67(17)
C22 C23 C24 109.94(17)
C25 C23 C24 108.44(18)
C22 C23 H23 108.9
C25 C23 H23 108.9
C24 C23 H23 108.9
C23 C24 H24C 109.5
C23 C24 H24B 109.5
H24C C24 H24B 109.5
C23 C24 H24A 109.5
H24C C24 H24A 109.5
H24B C24 H24A 109.5
C23 C25 H25A 109.5
C23 C25 H25B 109.5
H25A C25 H25B 109.5
C23 C25 H25C 109.5
H25A C25 H25C 109.5
H25B C25 H25C 109.5
O12 C11 O11 123.4(3)
O12 C11 C12 120.2(3)
O11 C11 C12 116.4(3)
N11 C12 C11 107.0(2)
N11 C12 C13 111.66(18)
C11 C12 C13 111.28(19)
N11 C12 H12 108.9
C11 C12 H12 108.9
C13 C12 H12 108.9
C14 C13 C15 109.08(19)
C14 C13 C12 111.48(18)
C15 C13 C12 111.47(18)
C14 C13 H13 108.2
C15 C13 H13 108.2
C12 C13 H13 108.2
C13 C14 H14A 109.5
C13 C14 H14B 109.5
H14A C14 H14B 109.5
C13 C14 H14C 109.5
H14A C14 H14C 109.5
H14B C14 H14C 109.5
C13 C15 H15C 109.5
C13 C15 H15B 109.5
H15C C15 H15B 109.5
C13 C15 H15A 109.5
H15C C15 H15A 109.5
H15B C15 H15A 109.5

loop_
_geom_bond_atom_site_label_1
_geom_bond_atom_site_label_2
_geom_bond_distance
Cu1 O11 1.934(2)
Cu1 O21 1.942(2)
Cu1 N11 1.987(3)
Cu1 N21 2.009(3)
O21 C21 1.278(4)
N21 C22 1.489(3)
N21 H3 0.933(10)
N21 H4 0.939(10)
O11 C11 1.285(4)
N11 C12 1.481(3)
N11 H1 0.944(10)
N11 H2 0.943(10)
O22 C21 1.233(4)
C21 C22 1.555(4)
C22 C23 1.518(3)
C22 H22 0.9800
C23 C25 1.531(3)
C23 C24 1.532(3)
C23 H23 0.9800
C24 H24C 0.9600
C24 H24B 0.9600
C24 H24A 0.9600
C25 H25A 0.9600
C25 H25B 0.9600
C25 H25C 0.9600
O12 C11 1.226(4)
C11 C12 1.531(4)
C12 C13 1.544(3)
C12 H12 0.9800
C13 C14 1.522(3)
C13 C15 1.524(3)
C13 H13 0.9800
C14 H14A 0.9600
C14 H14B 0.9600
C14 H14C 0.9600
C15 H15C 0.9600
C15 H15B 0.9600
C15 H15A 0.9600

loop_
_geom_torsion_atom_site_label_1
_geom_torsion_atom_site_label_2
_geom_torsion_atom_site_label_3
_geom_torsion_atom_site_label_4
_geom_torsion
N11 Cu1 O21 C21 166.5(2)
N21 Cu1 O21 C21 -7.5(2)
O11 Cu1 N21 C22 -148.66(16)
O21 Cu1 N21 C22 29.84(15)
N11 Cu1 O11 C11 6.6(2)
N21 Cu1 O11 C11 -179.4(2)
O11 Cu1 N11 C12 -21.74(16)
O21 Cu1 N11 C12 159.80(17)
Cu1 O21 C21 O22 163.2(3)
Cu1 O21 C21 C22 -17.2(3)
Cu1 N21 C22 C23 -172.27(15)
Cu1 N21 C22 C21 -43.0(2)
O22 C21 C22 N21 -139.1(3)
O21 C21 C22 N21 41.3(3)
O22 C21 C22 C23 -10.6(4)
O21 C21 C22 C23 169.8(2)
N21 C22 C23 C25 -174.1(2)
C21 C22 C23 C25 62.9(3)
N21 C22 C23 C24 -53.7(2)
C21 C22 C23 C24 -176.64(19)
Cu1 O11 C11 O12 -168.4(2)
Cu1 O11 C11 C12 10.5(3)
Cu1 N11 C12 C11 30.6(2)
Cu1 N11 C12 C13 -91.40(19)
O12 C11 C12 N11 151.1(3)
O11 C11 C12 N11 -27.9(3)
O12 C11 C12 C13 -86.7(3)
O11 C11 C12 C13 94.4(3)
N11 C12 C13 C14 -59.8(3)
C11 C12 C13 C14 -179.3(2)
N11 C12 C13 C15 178.1(2)
C11 C12 C13 C15 58.5(3)
